data_2014222
loop_
_publ_author_name
'Sundar, T.V.'
'Parthasarathi, V.'
'Sarkunam, K.'
'Nallu, M.'
'Walfort, B.'
'Lang, H.'

_publ_section_title
;
 1-[(4-Chlorobenzoyl)methyl]-4-(<i>N</i>,<i>N</i>-dimethylamino)pyridinium
 bromide sesquihydrate and
 1-[(4-bromobenzoyl)methyl]-4-(<i>N</i>,<i>N</i>-dimethylamino)pyridinium
 bromide sesquihydrate
;
_journal_issue 7
_journal_name_full 'Acta Crystallographica Section C'
_journal_page_first o464
_journal_page_last o466
_journal_paper_doi 10.1107/S0108270104010923
_journal_volume 60
_journal_year 2004
_chemical_formula_iupac 'C15 H16 Cl N2 O +, Br -, 1.5H2 O'
_chemical_formula_moiety 'C15 H16 Cl N2 O +, Br -, 1.5H2 O'
_chemical_formula_sum 'C15 H19 Br Cl N2 O2.5'
_chemical_formula_weight 382.68
_chemical_melting_point 473
_chemical_name_systematic
;
1-[(4-Chlorobenzoyl)methyl]-4-(N,N-dimethylamino)pyridinium bromide
sesquihydrate
;
_space_group_IT_number 15
_symmetry_cell_setting monoclinic
_symmetry_space_group_name_Hall '-C 2yc'
_symmetry_space_group_name_H-M 'C 1 2/c 1'
_atom_sites_solution_hydrogens geom
_atom_sites_solution_primary direct
_atom_sites_solution_secondary difmap
_audit_creation_method SHELXL-97
_cell_angle_alpha 90.00
_cell_angle_beta 99.182(12)
_cell_angle_gamma 90.00
_cell_formula_units_Z 8
_cell_length_a 20.661(9)
_cell_length_b 9.795(4)
_cell_length_c 17.249(7)
_cell_measurement_reflns_used 873
_cell_measurement_temperature 298(2)
_cell_measurement_theta_max 28.86
_cell_measurement_theta_min 2.24
_cell_volume 3446(2)
_computing_cell_refinement 'SAINT (Bruker, 2000)'
_computing_data_collection 'SMART (Bruker, 2000)'
_computing_data_reduction SAINT
_computing_molecular_graphics 'WinGX (Farrugia, 1999) and PLATON (Spek, 2003)'
_computing_publication_material 'SHELXL97 and PARST (Nardelli, 1995)'
_computing_structure_refinement 'SHELXL97 (Sheldrick, 1997)'
_computing_structure_solution 'SHELXS97 (Sheldrick, 1997)'
_diffrn_ambient_temperature 298(2)
_diffrn_measured_fraction_theta_full 0.99
_diffrn_measured_fraction_theta_max 0.957
_diffrn_measurement_device_type 'Bruker Smart 1K CCD'
_diffrn_measurement_method '\w scans'
_diffrn_radiation_monochromator graphite
_diffrn_radiation_source 'fine-focus sealed tube'
_diffrn_radiation_type MoK\a
_diffrn_radiation_wavelength 0.71073
_diffrn_reflns_av_R_equivalents 0.0411
_diffrn_reflns_av_sigmaI/netI 0.0369
_diffrn_reflns_limit_h_max 25
_diffrn_reflns_limit_h_min -25
_diffrn_reflns_limit_k_max 12
_diffrn_reflns_limit_k_min 0
_diffrn_reflns_limit_l_max 21
_diffrn_reflns_limit_l_min 0
_diffrn_reflns_number 13764
_diffrn_reflns_theta_full 25.24
_diffrn_reflns_theta_max 27.07
_diffrn_reflns_theta_min 2.00
_diffrn_standards_decay_% 0
_exptl_absorpt_coefficient_mu 2.550
_exptl_absorpt_correction_T_max 0.6295
_exptl_absorpt_correction_T_min 0.5151
_exptl_absorpt_correction_type multi-scan
_exptl_absorpt_process_details
;
(SADABS; Siemens, 1996)
;
_exptl_crystal_colour colorless
_exptl_crystal_density_diffrn 1.475
_exptl_crystal_density_method 'not measured'
_exptl_crystal_description block
_exptl_crystal_F_000 1560
_exptl_crystal_size_max 0.30
_exptl_crystal_size_mid 0.30
_exptl_crystal_size_min 0.20
_refine_diff_density_max 0.326
_refine_diff_density_min -0.391
_refine_ls_extinction_method none
_refine_ls_goodness_of_fit_ref 1.014
_refine_ls_hydrogen_treatment mixed
_refine_ls_matrix_type full
_refine_ls_number_parameters 209
_refine_ls_number_reflns 3632
_refine_ls_number_restraints 0
_refine_ls_restrained_S_all 1.014
_refine_ls_R_factor_all 0.0747
_refine_ls_R_factor_gt 0.0404
_refine_ls_shift/su_max 0.001
_refine_ls_shift/su_mean 0.000
_refine_ls_structure_factor_coef Fsqd
_refine_ls_weighting_details 'calc w=1/[\s^2^(Fo^2^)+(0.0481P)^2^+2.1711P] where P=(Fo^2^+2Fc^2^)/3'
_refine_ls_weighting_scheme calc
_refine_ls_wR_factor_gt 0.0924
_refine_ls_wR_factor_ref 0.1066
_reflns_number_gt 2396
_reflns_number_total 3632
_reflns_threshold_expression I>2\s(I)
_cod_data_source_file sk1711.cif
_cod_data_source_block I
_cod_depositor_comments
;
The following automatic conversions were performed:
'_symmetry_cell_setting' value 'Monoclinic' changed to 'monoclinic'
according to '/home/saulius/struct/CIF-dictionaries/cif_core.dic'
dictionary named 'cif_core.dic' version 2.4.1 from 2010-06-29.

Automatic conversion script
Id: cif_fix_enum 1527 2010-12-29 10:47:43Z saulius 

The following automatic conversions were performed:

'_chemical_melting_point' value '473 K' was changed to '473' - the
value should be numeric and without a unit designator.

Automatic conversion script
Id: cif_fix_values 1646 2011-03-28 12:23:43Z adriana 

The following automatic conversions were performed:

'_chemical_melting_point' value '473 K' was changed to '473' - the
value should be numeric and without a unit
designator.

'_symmetry_cell_setting' value 'Monoclinic' changed to
'monoclinic' according to
/home/saulius/struct/CIF-dictionaries/cif_core.dic dictionary named
'cif_core.dic' version 2.4.1 from 2010-06-29.

Automatic conversion script
Id: cif_fix_values 1715 2011-07-08 13:25:40Z adriana 
;
_cod_original_sg_symbol_H-M 'C 2/c'
_cod_original_formula_sum 'C15 H19 Br Cl N2 O2.50'
_cod_database_code 2014222
_cod_database_fobs_code 2014222

loop_
_symmetry_equiv_pos_as_xyz
'x, y, z'
'-x, y, -z+1/2'
'x+1/2, y+1/2, z'
'-x+1/2, y+1/2, -z+1/2'
'-x, -y, -z'
'x, -y, z-1/2'
'-x+1/2, -y+1/2, -z'
'x+1/2, -y+1/2, z-1/2'

loop_
_atom_site_label
_atom_site_fract_x
_atom_site_fract_y
_atom_site_fract_z
_atom_site_U_iso_or_equiv
_atom_site_adp_type
_atom_site_calc_flag
_atom_site_refinement_flags
_atom_site_occupancy
_atom_site_disorder_assembly
_atom_site_disorder_group
_atom_site_type_symbol
Br1 0.131559(17) 0.98279(3) 0.021558(19) 0.07272(16) Uani d . 1 . . Br
Cl 0.31073(6) -0.01537(10) 0.95388(7) 0.0953(3) Uani d . 1 . . Cl
O1 0.59470(14) 0.0002(2) 0.8178(2) 0.1040(10) Uani d . 1 . . O
O2W 0.0000 0.0606(4) 0.2500 0.0810(10) Uani d S 1 . . O
H20W 0.001(2) 0.009(3) 0.213(2) 0.090(14) Uiso d . 1 . . H
O3W -0.0001(2) 0.0729(4) 0.89115(18) 0.1011(10) Uani d . 1 . . O
H30W 0.029(3) 0.039(5) 0.926(3) 0.122(19) Uiso d . 1 . . H
H31W -0.031(2) 0.069(5) 0.906(2) 0.095(18) Uiso d . 1 . . H
N1 0.65648(13) 0.2379(2) 0.82093(15) 0.0673(7) Uani d . 1 . . N
N2 0.80471(13) 0.2265(3) 0.68744(16) 0.0703(7) Uani d . 1 . . N
C1 0.60112(17) 0.2267(3) 0.8635(2) 0.0739(9) Uani d . 1 . . C
H1A 0.5693 0.2972 0.8454 0.089 Uiso calc R 1 . . H
H1B 0.6162 0.2410 0.9190 0.089 Uiso calc R 1 . . H
C2 0.71617(18) 0.1839(3) 0.84964(19) 0.0741(9) Uani d . 1 . . C
H2 0.7229 0.1477 0.9001 0.089 Uiso calc R 1 . . H
C3 0.76544(17) 0.1808(3) 0.80820(19) 0.0704(9) Uani d . 1 . . C
H3 0.8056 0.1438 0.8305 0.084 Uiso calc R 1 . . H
C4 0.75758(15) 0.2326(3) 0.73126(17) 0.0609(8) Uani d . 1 . . C
C5 0.69583(17) 0.2918(3) 0.70361(19) 0.0717(9) Uani d . 1 . . C
H5 0.6883 0.3319 0.6541 0.086 Uiso calc R 1 . . H
C6 0.64808(18) 0.2907(3) 0.7477(2) 0.0763(9) Uani d . 1 . . C
H6 0.6076 0.3279 0.7271 0.092 Uiso calc R 1 . . H
C7 0.86799(17) 0.1633(4) 0.7141(2) 0.0979(13) Uani d . 1 . . C
H7A 0.9008 0.2330 0.7259 0.147 Uiso calc R 1 . . H
H7B 0.8793 0.1050 0.6735 0.147 Uiso calc R 1 . . H
H7C 0.8658 0.1103 0.7604 0.147 Uiso calc R 1 . . H
C8 0.79628(19) 0.2818(4) 0.6079(2) 0.0886(11) Uani d . 1 . . C
H8A 0.7763 0.2140 0.5715 0.133 Uiso calc R 1 . . H
H8B 0.8383 0.3065 0.5951 0.133 Uiso calc R 1 . . H
H8C 0.7687 0.3610 0.6048 0.133 Uiso calc R 1 . . H
C9 0.56883(16) 0.0887(3) 0.85139(19) 0.0682(8) Uani d . 1 . . C
C10 0.50638(16) 0.0652(3) 0.88073(17) 0.0617(8) Uani d . 1 . . C
C11 0.47681(19) -0.0616(4) 0.8711(2) 0.0882(11) Uani d . 1 . . C
H11 0.4977 -0.1314 0.8481 0.106 Uiso calc R 1 . . H
C12 0.4181(2) -0.0874(4) 0.8944(2) 0.0903(11) Uani d . 1 . . C
H12 0.3991 -0.1735 0.8876 0.108 Uiso calc R 1 . . H
C13 0.38734(19) 0.0157(3) 0.92811(18) 0.0699(9) Uani d . 1 . . C
C14 0.41627(19) 0.1403(3) 0.9413(2) 0.0812(11) Uani d . 1 . . C
H14 0.3958 0.2084 0.9662 0.097 Uiso calc R 1 . . H
C15 0.47567(18) 0.1654(3) 0.91781(18) 0.0727(9) Uani d . 1 . . C
H15 0.4953 0.2505 0.9270 0.087 Uiso calc R 1 . . H

loop_
_atom_site_aniso_label
_atom_site_aniso_U_11
_atom_site_aniso_U_22
_atom_site_aniso_U_33
_atom_site_aniso_U_12
_atom_site_aniso_U_13
_atom_site_aniso_U_23
Br1 0.0799(3) 0.0676(2) 0.0650(2) -0.00015(16) -0.00562(16) -0.00631(15)
Cl 0.1196(8) 0.0848(6) 0.0890(7) -0.0048(5) 0.0398(6) 0.0005(5)
O1 0.0833(18) 0.0803(17) 0.148(3) 0.0042(13) 0.0169(18) -0.0512(16)
O2W 0.085(2) 0.067(2) 0.089(3) 0.000 0.008(2) 0.000
O3W 0.099(2) 0.138(3) 0.0667(18) 0.019(2) 0.0135(18) 0.0154(17)
N1 0.0838(19) 0.0570(15) 0.0606(16) 0.0093(13) 0.0100(14) 0.0001(12)
N2 0.0754(18) 0.0637(16) 0.0705(17) 0.0051(13) 0.0076(14) 0.0071(13)
C1 0.094(2) 0.0605(19) 0.070(2) 0.0048(17) 0.0200(18) -0.0076(16)
C2 0.090(2) 0.075(2) 0.0517(18) -0.0017(19) -0.0029(18) 0.0114(16)
C3 0.069(2) 0.073(2) 0.063(2) 0.0018(16) -0.0071(16) 0.0178(16)
C4 0.072(2) 0.0502(16) 0.0569(19) 0.0040(15) 0.0000(16) 0.0013(13)
C5 0.085(2) 0.072(2) 0.0546(18) 0.0184(18) 0.0032(17) 0.0130(15)
C6 0.087(2) 0.069(2) 0.070(2) 0.0262(18) 0.0018(19) 0.0091(16)
C7 0.074(2) 0.095(3) 0.127(4) 0.016(2) 0.023(2) 0.025(3)
C8 0.103(3) 0.097(3) 0.068(2) 0.000(2) 0.020(2) 0.009(2)
C9 0.077(2) 0.0560(18) 0.066(2) 0.0125(16) -0.0068(16) -0.0127(15)
C10 0.074(2) 0.0505(16) 0.0558(17) 0.0105(15) -0.0039(15) -0.0053(13)
C11 0.075(2) 0.063(2) 0.124(3) 0.0049(18) 0.009(2) -0.033(2)
C12 0.094(3) 0.062(2) 0.111(3) -0.001(2) 0.006(2) -0.023(2)
C13 0.095(2) 0.065(2) 0.0497(17) 0.0084(17) 0.0120(16) 0.0042(14)
C14 0.123(3) 0.0524(19) 0.076(2) 0.0090(19) 0.041(2) -0.0059(16)
C15 0.106(3) 0.0471(17) 0.069(2) 0.0014(17) 0.0256(19) -0.0044(15)

loop_
_atom_type_symbol
_atom_type_description
_atom_type_scat_dispersion_real
_atom_type_scat_dispersion_imag
_atom_type_scat_source
C C 0.0033 0.0016 'International Tables Vol C Tables 4.2.6.8 and 6.1.1.4'
H H 0.0000 0.0000 'International Tables Vol C Tables 4.2.6.8 and 6.1.1.4'
N N 0.0061 0.0033 'International Tables Vol C Tables 4.2.6.8 and 6.1.1.4'
O O 0.0106 0.0060 'International Tables Vol C Tables 4.2.6.8 and 6.1.1.4'
Cl Cl 0.1484 0.1585 'International Tables Vol C Tables 4.2.6.8 and 6.1.1.4'
Br Br -0.2901 2.4595 'International Tables Vol C Tables 4.2.6.8 and 6.1.1.4'

loop_
_geom_angle_atom_site_label_1
_geom_angle_atom_site_label_2
_geom_angle_atom_site_label_3
_geom_angle
H30W O3W H31W 107(5)
C6 N1 C2 117.6(3)
C6 N1 C1 120.4(3)
C2 N1 C1 121.7(3)
C4 N2 C7 123.0(3)
C4 N2 C8 122.1(3)
C7 N2 C8 114.9(3)
N1 C1 C9 111.3(3)
N1 C1 H1A 109.4
C9 C1 H1A 109.4
N1 C1 H1B 109.4
C9 C1 H1B 109.4
H1A C1 H1B 108.0
C3 C2 N1 122.6(3)
C3 C2 H2 118.7
N1 C2 H2 118.7
C2 C3 C4 121.0(3)
C2 C3 H3 119.5
C4 C3 H3 119.5
N2 C4 C3 122.5(3)
N2 C4 C5 122.1(3)
C3 C4 C5 115.4(3)
C6 C5 C4 120.8(3)
C6 C5 H5 119.6
C4 C5 H5 119.6
C5 C6 N1 122.6(3)
C5 C6 H6 118.7
N1 C6 H6 118.7
N2 C7 H7A 109.5
N2 C7 H7B 109.5
H7A C7 H7B 109.5
N2 C7 H7C 109.5
H7A C7 H7C 109.5
H7B C7 H7C 109.5
N2 C8 H8A 109.5
N2 C8 H8B 109.5
H8A C8 H8B 109.5
N2 C8 H8C 109.5
H8A C8 H8C 109.5
H8B C8 H8C 109.5
O1 C9 C10 121.9(3)
O1 C9 C1 119.2(3)
C10 C9 C1 118.9(3)
C15 C10 C11 117.9(3)
C15 C10 C9 122.7(3)
C11 C10 C9 119.5(3)
C12 C11 C10 121.9(3)
C12 C11 H11 119.1
C10 C11 H11 119.1
C11 C12 C13 118.9(3)
C11 C12 H12 120.5
C13 C12 H12 120.5
C14 C13 C12 120.7(4)
C14 C13 Cl 120.5(3)
C12 C13 Cl 118.8(3)
C13 C14 C15 119.9(3)
C13 C14 H14 120.0
C15 C14 H14 120.0
C14 C15 C10 120.5(3)
C14 C15 H15 119.7
C10 C15 H15 119.7

loop_
_geom_bond_atom_site_label_1
_geom_bond_atom_site_label_2
_geom_bond_site_symmetry_2
_geom_bond_distance
_geom_bond_publ_flag
Cl C13 . 1.738(4) ?
O1 C9 . 1.213(4) ?
O2W H20W . 0.82(3) ?
O3W H30W . 0.84(6) ?
O3W H31W . 0.73(4) ?
N1 C6 . 1.350(4) ?
N1 C2 . 1.361(4) ?
N1 C1 . 1.458(4) ?
N2 C4 . 1.326(4) ?
N2 C7 . 1.453(4) ?
N2 C8 . 1.459(4) ?
C1 C9 . 1.508(4) ?
C1 H1A . 0.9700 ?
C1 H1B . 0.9700 ?
C2 C3 . 1.334(4) ?
C2 H2 . 0.9300 ?
C3 C4 . 1.406(4) ?
C3 H3 . 0.9300 ?
C4 C5 . 1.413(4) ?
C5 C6 . 1.339(5) ?
C5 H5 . 0.9300 ?
C6 H6 . 0.9300 ?
C7 H7A . 0.9600 ?
C7 H7B . 0.9600 ?
C7 H7C . 0.9600 ?
C8 H8A . 0.9600 ?
C8 H8B . 0.9600 ?
C8 H8C . 0.9600 ?
C9 C10 . 1.477(5) ?
C10 C15 . 1.380(4) ?
C10 C11 . 1.383(5) ?
C11 C12 . 1.362(5) ?
C11 H11 . 0.9300 ?
C12 C13 . 1.370(5) ?
C12 H12 . 0.9300 ?
C13 C14 . 1.362(5) ?
C14 C15 . 1.375(5) ?
C14 H14 . 0.9300 ?
C15 H15 . 0.9300 ?

loop_
_geom_hbond_atom_site_label_D
_geom_hbond_atom_site_label_H
_geom_hbond_atom_site_label_A
_geom_hbond_site_symmetry_A
_geom_hbond_distance_DH
_geom_hbond_distance_HA
_geom_hbond_distance_DA
_geom_hbond_angle_DHA
_geom_hbond_publ_flag
O2W H20W O3W 5_556 0.82(3) 1.96(4) 2.764(4) 166(4) yes
O3W H30W Br1 1_546 0.84(6) 2.54(6) 3.360(4) 167(4) yes
O3W H31W Br1 5_566 0.73(4) 2.63(4) 3.353(4) 168(5) yes
C8 H8A Cl 2_656 0.96 2.87 3.707(4) 147 yes
C1 H1A O2W 8_556 0.97 2.44 3.351(4) 157 yes
C6 H6 O2W 8_556 0.93 2.56 3.394(4) 149 yes

loop_
_geom_torsion_atom_site_label_1
_geom_torsion_atom_site_label_2
_geom_torsion_atom_site_label_3
_geom_torsion_atom_site_label_4
_geom_torsion
C6 N1 C1 C9 93.1(3)
C2 N1 C1 C9 -80.2(4)
C6 N1 C2 C3 -0.5(5)
C1 N1 C2 C3 173.0(3)
N1 C2 C3 C4 -0.8(5)
C7 N2 C4 C3 1.4(5)
C8 N2 C4 C3 -179.4(3)
C7 N2 C4 C5 -178.6(3)
C8 N2 C4 C5 0.6(5)
C2 C3 C4 N2 -177.4(3)
C2 C3 C4 C5 2.5(5)
N2 C4 C5 C6 176.8(3)
C3 C4 C5 C6 -3.2(5)
C4 C5 C6 N1 2.1(5)
C2 N1 C6 C5 -0.2(5)
C1 N1 C6 C5 -173.8(3)
N1 C1 C9 O1 8.3(5)
N1 C1 C9 C10 -171.5(3)
O1 C9 C10 C15 -178.8(3)
C1 C9 C10 C15 1.0(5)
O1 C9 C10 C11 1.2(5)
C1 C9 C10 C11 -179.0(3)
C15 C10 C11 C12 2.4(6)
C9 C10 C11 C12 -177.5(3)
C10 C11 C12 C13 0.2(6)
C11 C12 C13 C14 -2.9(6)
C11 C12 C13 Cl 177.2(3)
C12 C13 C14 C15 2.7(5)
Cl C13 C14 C15 -177.4(3)
C13 C14 C15 C10 0.1(5)
C11 C10 C15 C14 -2.6(5)
C9 C10 C15 C14 177.4(3)

loop_
_cod_related_entry_id
_cod_related_entry_database
_cod_related_entry_code
1 ChemSpider 21134173
